data_7023083
loop_
_publ_author_name
'Young, Paul C.'
'Green, Samantha L. J.'
'Rosair, Georgina M.'
'Lee, Ai-Lan'

_publ_section_title
;
 Deactivation of gold(I) catalysts in the presence of thiols and
 amines--characterisation and catalysis.
;
_journal_issue 26
_journal_name_full 'Dalton transactions (Cambridge, England : 2003)'
_journal_page_first 9645
_journal_page_last 9653
_journal_paper_doi 10.1039/c3dt50653c
_journal_volume 42
_journal_year 2013
_chemical_formula_moiety 'C27 H35 Au N O P, F6 Sb'
_chemical_formula_sum 'C27 H35 Au F6 N O P Sb'
_chemical_formula_weight 853.25
_chemical_name_systematic
;
?
;
_space_group_crystal_system monoclinic
_space_group_IT_number 14
_space_group_name_Hall '-P 2ybc'
_space_group_name_H-M_alt 'P 1 21/c 1'
_symmetry_space_group_name_Hall '-P 2ybc'
_symmetry_space_group_name_H-M 'P 1 21/c 1'
_atom_sites_solution_hydrogens geom
_atom_sites_solution_primary direct
_atom_sites_solution_secondary difmap
_audit_creation_date 2012-08-01
_audit_creation_method
;
Olex2 1.1
(compiled 2011.11.01 svn.r2039, GUI svn.r3906)
;
_audit_update_record
;
2012-08-01 # Formatted by publCIF
;
_cell_angle_alpha 90.00
_cell_angle_beta 106.108(2)
_cell_angle_gamma 90.00
_cell_formula_units_Z 4
_cell_length_a 13.1268(4)
_cell_length_b 11.7372(4)
_cell_length_c 19.9682(7)
_cell_measurement_reflns_used 4328
_cell_measurement_temperature 100(2)
_cell_measurement_theta_max 26.14
_cell_measurement_theta_min 2.74
_cell_volume 2955.75(17)
_computing_cell_refinement 'Bruker SAINT'
_computing_data_collection 'Bruker APEX2'
_computing_data_reduction 'Bruker SAINT'
_computing_molecular_graphics
;
O. V. Dolomanov, L. J. Bourhis, R. J. Gildea, J. A. K. Howard and H. Puschmann,
OLEX2: a complete structure solution, refinement and analysis program.
J. Appl. Cryst. (2009). 42, 339-341.
;
_computing_publication_material
;
O. V. Dolomanov, L. J. Bourhis, R. J. Gildea, J. A. K. Howard and H. Puschmann,
OLEX2: a complete structure solution, refinement and analysis program.
J. Appl. Cryst. (2009). 42, 339-341.
;
_computing_structure_refinement
;
XL, G.M. Sheldrick, Acta Cryst.
(2008). A64, 112-122
;
_computing_structure_solution
;
olex2.solve (L.J. Bourhis, O.V. Dolomanov, R.J. Gildea, J.A.K. Howard,
H. Puschmann, in preparation, 2011)
;
_diffrn_ambient_temperature 100(2)
_diffrn_measured_fraction_theta_full 0.999
_diffrn_measured_fraction_theta_max 0.997
_diffrn_measurement_device_type 'Bruker APEX-II CCD'
_diffrn_measurement_method '\f and \w scans'
_diffrn_radiation_monochromator graphite
_diffrn_radiation_type MoK\a
_diffrn_radiation_wavelength 0.71073
_diffrn_reflns_av_R_equivalents 0.0691
_diffrn_reflns_av_unetI/netI 0.0441
_diffrn_reflns_limit_h_max 17
_diffrn_reflns_limit_h_min -18
_diffrn_reflns_limit_k_max 16
_diffrn_reflns_limit_k_min 0
_diffrn_reflns_limit_l_max 28
_diffrn_reflns_limit_l_min 0
_diffrn_reflns_number 102285
_diffrn_reflns_theta_full 25.00
_diffrn_reflns_theta_max 30.16
_diffrn_reflns_theta_min 2.41
_diffrn_source 'sealed tube'
_diffrn_source_current 35.0
_diffrn_source_power 1.75
_diffrn_source_voltage 50.0
_diffrn_standards_number 0
_exptl_absorpt_coefficient_mu 5.985
_exptl_absorpt_correction_type multi-scan
_exptl_absorpt_process_details 'Twinabs (Bruker, 2008)'
_exptl_crystal_colour colourless
_exptl_crystal_colour_primary colourless
_exptl_crystal_density_diffrn 1.917
_exptl_crystal_description PLATE
_exptl_crystal_F_000 1644
_exptl_crystal_size_max 0.22
_exptl_crystal_size_mid 0.12
_exptl_crystal_size_min 0.08
_refine_diff_density_max 0.681
_refine_diff_density_min -1.098
_refine_diff_density_rms 0.168
_refine_ls_extinction_method none
_refine_ls_goodness_of_fit_ref 0.965
_refine_ls_hydrogen_treatment constr
_refine_ls_matrix_type full
_refine_ls_number_parameters 351
_refine_ls_number_reflns 8722
_refine_ls_number_restraints 0
_refine_ls_restrained_S_all 0.965
_refine_ls_R_factor_all 0.0439
_refine_ls_R_factor_gt 0.0298
_refine_ls_shift/su_max 0.001
_refine_ls_shift/su_mean 0.000
_refine_ls_structure_factor_coef Fsqd
_refine_ls_weighting_details 'calc w=1/[\s^2^(Fo^2^)+(0.0378P)^2^+0.8583P] where P=(Fo^2^+2Fc^2^)/3'
_refine_ls_weighting_scheme calc
_refine_ls_wR_factor_gt 0.0636
_refine_ls_wR_factor_ref 0.0692
_reflns_number_gt 7299
_reflns_number_total 8722
_reflns_threshold_expression >2sigma(I)
_cod_data_source_file c3dt50653c.txt
_cod_data_source_block 4340
_cod_database_code 7023083

loop_
_space_group_symop_id
_space_group_symop_operation_xyz
1 'x, y, z'
2 '-x, y+1/2, -z+1/2'
3 '-x, -y, -z'
4 'x, -y-1/2, z-1/2'

loop_
_atom_site_label
_atom_site_type_symbol
_atom_site_fract_x
_atom_site_fract_y
_atom_site_fract_z
_atom_site_U_iso_or_equiv
_atom_site_adp_type
_atom_site_occupancy
_atom_site_symmetry_multiplicity
_atom_site_calc_flag
_atom_site_refinement_flags
Au1 Au 0.207895(12) 0.735926(12) 0.236951(8) 0.01486(4) Uani 1 1 d .
P1 P 0.35190(8) 0.80319(8) 0.31739(5) 0.01395(19) Uani 1 1 d .
O7 O 0.0483(3) 0.1952(3) 0.19181(18) 0.0294(8) Uani 1 1 d .
N1 N 0.0685(3) 0.6690(3) 0.1677(2) 0.0240(8) Uani 1 1 d .
H1 H 0.0195 0.7116 0.1398 0.029 Uiso 1 1 calc R
C1 C 0.0615(3) 0.5455(3) 0.1707(2) 0.0162(8) Uani 1 1 d .
C2 C 0.0520(3) 0.4785(4) 0.1125(2) 0.0191(8) Uani 1 1 d .
H2 H 0.0481 0.5130 0.0688 0.023 Uiso 1 1 calc R
C3 C 0.0480(3) 0.3598(4) 0.1176(2) 0.0185(8) Uani 1 1 d .
H3 H 0.0422 0.3136 0.0777 0.022 Uiso 1 1 calc R
C4 C 0.0526(3) 0.3102(4) 0.1812(2) 0.0194(8) Uani 1 1 d .
C5 C 0.0607(4) 0.3781(4) 0.2398(2) 0.0246(10) Uani 1 1 d .
H5 H 0.0623 0.3440 0.2832 0.029 Uiso 1 1 calc R
C6 C 0.0663(3) 0.4949(4) 0.2344(2) 0.0223(9) Uani 1 1 d .
H6 H 0.0736 0.5411 0.2746 0.027 Uiso 1 1 calc R
C7 C 0.0494(4) 0.1224(4) 0.1347(3) 0.0354(12) Uani 1 1 d .
H7A H -0.0121 0.1394 0.0952 0.053 Uiso 1 1 calc R
H7B H 0.0463 0.0427 0.1487 0.053 Uiso 1 1 calc R
H7C H 0.1147 0.1352 0.1211 0.053 Uiso 1 1 calc R
C8 C 0.3176(3) 0.9481(3) 0.3451(2) 0.0185(8) Uani 1 1 d .
C9 C 0.4091(4) 1.0120(4) 0.3959(2) 0.0262(10) Uani 1 1 d .
H9A H 0.4345 0.9677 0.4389 0.039 Uiso 1 1 calc R
H9B H 0.3840 1.0866 0.4067 0.039 Uiso 1 1 calc R
H9C H 0.4671 1.0225 0.3744 0.039 Uiso 1 1 calc R
C10 C 0.2248(3) 0.9344(4) 0.3770(2) 0.0227(9) Uani 1 1 d .
H10A H 0.1683 0.8901 0.3453 0.034 Uiso 1 1 calc R
H10B H 0.1975 1.0097 0.3843 0.034 Uiso 1 1 calc R
H10C H 0.2492 0.8947 0.4217 0.034 Uiso 1 1 calc R
C11 C 0.2815(4) 1.0185(4) 0.2778(2) 0.0267(10) Uani 1 1 d .
H11A H 0.3408 1.0271 0.2573 0.040 Uiso 1 1 calc R
H11B H 0.2581 1.0939 0.2886 0.040 Uiso 1 1 calc R
H11C H 0.2227 0.9795 0.2447 0.040 Uiso 1 1 calc R
C12 C 0.3890(4) 0.6966(3) 0.3906(2) 0.0197(8) Uani 1 1 d .
C13 C 0.4468(4) 0.7449(4) 0.4629(2) 0.0260(10) Uani 1 1 d .
H13A H 0.5106 0.7858 0.4601 0.039 Uiso 1 1 calc R
H13B H 0.4670 0.6823 0.4964 0.039 Uiso 1 1 calc R
H13C H 0.3996 0.7974 0.4782 0.039 Uiso 1 1 calc R
C14 C 0.4602(4) 0.6054(4) 0.3699(2) 0.0273(10) Uani 1 1 d .
H14A H 0.4278 0.5810 0.3218 0.041 Uiso 1 1 calc R
H14B H 0.4674 0.5396 0.4012 0.041 Uiso 1 1 calc R
H14C H 0.5304 0.6379 0.3738 0.041 Uiso 1 1 calc R
C15 C 0.2882(4) 0.6368(4) 0.3965(2) 0.0263(10) Uani 1 1 d .
H15A H 0.2367 0.6938 0.4021 0.039 Uiso 1 1 calc R
H15B H 0.3057 0.5857 0.4369 0.039 Uiso 1 1 calc R
H15C H 0.2577 0.5924 0.3541 0.039 Uiso 1 1 calc R
C16 C 0.4675(3) 0.8215(3) 0.2840(2) 0.0169(8) Uani 1 1 d .
C17 C 0.5657(3) 0.8462(3) 0.3315(2) 0.0198(8) Uani 1 1 d .
H17 H 0.5691 0.8572 0.3792 0.024 Uiso 1 1 calc R
C18 C 0.6581(3) 0.8551(4) 0.3108(3) 0.0249(10) Uani 1 1 d .
H18 H 0.7239 0.8708 0.3441 0.030 Uiso 1 1 calc R
C19 C 0.6530(3) 0.8408(4) 0.2407(3) 0.0260(10) Uani 1 1 d .
H19 H 0.7154 0.8477 0.2256 0.031 Uiso 1 1 calc R
C20 C 0.5563(4) 0.8164(4) 0.1929(2) 0.0232(9) Uani 1 1 d .
H20 H 0.5534 0.8064 0.1452 0.028 Uiso 1 1 calc R
C21 C 0.4629(3) 0.8063(3) 0.2135(2) 0.0155(8) Uani 1 1 d .
C22 C 0.3663(3) 0.7766(3) 0.1558(2) 0.0165(8) Uani 1 1 d .
C23 C 0.3452(3) 0.6627(4) 0.1363(2) 0.0193(8) Uani 1 1 d .
H23 H 0.3885 0.6041 0.1623 0.023 Uiso 1 1 calc R
C24 C 0.2608(4) 0.6347(4) 0.0788(2) 0.0238(9) Uani 1 1 d .
H24 H 0.2481 0.5572 0.0654 0.029 Uiso 1 1 calc R
C25 C 0.1955(4) 0.7182(4) 0.0412(2) 0.0272(10) Uani 1 1 d .
H25 H 0.1375 0.6986 0.0026 0.033 Uiso 1 1 calc R
C26 C 0.2162(4) 0.8329(4) 0.0610(2) 0.0246(9) Uani 1 1 d .
H26 H 0.1715 0.8912 0.0357 0.030 Uiso 1 1 calc R
C27 C 0.3015(3) 0.8611(4) 0.1171(2) 0.0211(9) Uani 1 1 d .
H27 H 0.3159 0.9389 0.1293 0.025 Uiso 1 1 calc R
Sb1 Sb 0.79845(2) 0.70182(2) 0.539578(14) 0.01739(6) Uani 1 1 d .
F1 F 0.9283(2) 0.7522(3) 0.52634(15) 0.0348(7) Uani 1 1 d .
F2 F 0.7653(2) 0.6233(3) 0.45489(14) 0.0387(7) Uani 1 1 d .
F3 F 0.7322(2) 0.8324(2) 0.49411(14) 0.0339(7) Uani 1 1 d .
F4 F 0.6726(2) 0.6536(2) 0.55692(16) 0.0353(7) Uani 1 1 d .
F5 F 0.8346(2) 0.7817(2) 0.62494(13) 0.0267(6) Uani 1 1 d .
F6 F 0.8698(2) 0.5734(2) 0.58610(15) 0.0333(7) Uani 1 1 d .

loop_
_atom_site_aniso_label
_atom_site_aniso_U_11
_atom_site_aniso_U_22
_atom_site_aniso_U_33
_atom_site_aniso_U_23
_atom_site_aniso_U_13
_atom_site_aniso_U_12
Au1 0.01083(7) 0.01744(7) 0.01515(7) -0.00246(5) 0.00166(6) -0.00110(6)
P1 0.0113(5) 0.0157(5) 0.0144(5) -0.0014(4) 0.0027(4) -0.0007(4)
O7 0.0266(18) 0.0209(15) 0.038(2) 0.0040(14) 0.0051(15) -0.0048(13)
N1 0.0175(19) 0.0202(18) 0.026(2) 0.0028(15) -0.0070(16) 0.0018(14)
C1 0.0079(18) 0.0208(19) 0.019(2) -0.0035(15) 0.0030(16) -0.0007(14)
C2 0.015(2) 0.027(2) 0.0138(19) 0.0015(16) 0.0020(16) -0.0028(16)
C3 0.0132(19) 0.025(2) 0.017(2) -0.0052(16) 0.0037(16) -0.0029(15)
C4 0.012(2) 0.023(2) 0.022(2) 0.0007(17) 0.0029(16) -0.0007(16)
C5 0.021(2) 0.037(3) 0.014(2) 0.0045(18) 0.0018(17) -0.0078(19)
C6 0.018(2) 0.029(2) 0.020(2) -0.0058(17) 0.0050(17) -0.0058(17)
C7 0.033(3) 0.022(2) 0.052(3) -0.003(2) 0.013(3) -0.001(2)
C8 0.017(2) 0.0166(18) 0.021(2) -0.0017(15) 0.0039(16) 0.0017(15)
C9 0.018(2) 0.026(2) 0.034(3) -0.0114(19) 0.0068(19) -0.0049(17)
C10 0.016(2) 0.024(2) 0.030(2) -0.0059(17) 0.0087(19) -0.0005(16)
C11 0.034(3) 0.021(2) 0.023(2) 0.0019(17) 0.005(2) 0.0044(18)
C12 0.019(2) 0.0189(18) 0.017(2) 0.0022(15) -0.0016(17) 0.0000(16)
C13 0.023(2) 0.038(3) 0.015(2) -0.0007(18) 0.0003(18) -0.0029(19)
C14 0.032(3) 0.021(2) 0.029(2) 0.0026(18) 0.008(2) 0.0049(18)
C15 0.029(3) 0.025(2) 0.023(2) 0.0046(18) 0.004(2) -0.0062(19)
C16 0.0114(18) 0.0164(18) 0.023(2) 0.0002(16) 0.0043(16) 0.0006(14)
C17 0.015(2) 0.0183(19) 0.025(2) -0.0028(16) 0.0038(17) -0.0018(15)
C18 0.0115(19) 0.026(2) 0.035(3) -0.0083(19) 0.0029(19) -0.0026(16)
C19 0.016(2) 0.024(2) 0.042(3) -0.004(2) 0.015(2) -0.0046(16)
C20 0.023(2) 0.024(2) 0.025(2) -0.0002(17) 0.0090(18) 0.0001(17)
C21 0.0136(18) 0.0119(16) 0.022(2) 0.0008(14) 0.0061(16) 0.0013(14)
C22 0.0155(19) 0.0179(18) 0.0169(19) 0.0004(15) 0.0057(16) 0.0006(15)
C23 0.0136(19) 0.023(2) 0.022(2) -0.0008(16) 0.0072(17) 0.0007(16)
C24 0.023(2) 0.025(2) 0.025(2) -0.0072(17) 0.0100(19) -0.0037(17)
C25 0.021(2) 0.043(3) 0.015(2) -0.0003(18) 0.0010(18) -0.002(2)
C26 0.026(2) 0.032(2) 0.015(2) 0.0020(17) 0.0039(19) 0.0020(19)
C27 0.022(2) 0.022(2) 0.020(2) 0.0030(16) 0.0081(18) 0.0010(17)
Sb1 0.01427(13) 0.01916(13) 0.01710(13) -0.00044(9) 0.00163(11) 0.00001(10)
F1 0.0203(14) 0.062(2) 0.0222(15) 0.0024(13) 0.0066(11) -0.0117(14)
F2 0.0355(18) 0.0510(18) 0.0251(15) -0.0180(13) 0.0010(13) 0.0003(14)
F3 0.0368(17) 0.0275(14) 0.0281(15) 0.0056(12) -0.0065(13) 0.0049(12)
F4 0.0174(13) 0.0433(17) 0.0454(18) 0.0064(14) 0.0092(13) -0.0040(12)
F5 0.0319(15) 0.0277(13) 0.0170(13) -0.0036(10) 0.0010(11) 0.0036(11)
F6 0.0320(16) 0.0238(13) 0.0417(17) 0.0039(12) 0.0061(14) 0.0089(11)

loop_
_atom_type_symbol
_atom_type_description
_atom_type_scat_dispersion_real
_atom_type_scat_dispersion_imag
_atom_type_scat_source
C C 0.0033 0.0016 'International Tables Vol C Tables 4.2.6.8 and 6.1.1.4'
H H 0.0000 0.0000 'International Tables Vol C Tables 4.2.6.8 and 6.1.1.4'
N N 0.0061 0.0033 'International Tables Vol C Tables 4.2.6.8 and 6.1.1.4'
O O 0.0106 0.0060 'International Tables Vol C Tables 4.2.6.8 and 6.1.1.4'
F F 0.0171 0.0103 'International Tables Vol C Tables 4.2.6.8 and 6.1.1.4'
P P 0.1023 0.0942 'International Tables Vol C Tables 4.2.6.8 and 6.1.1.4'
Sb Sb -0.5866 1.5461 'International Tables Vol C Tables 4.2.6.8 and 6.1.1.4'
Au Au -2.0133 8.8022 'International Tables Vol C Tables 4.2.6.8 and 6.1.1.4'

loop_
_geom_angle_atom_site_label_1
_geom_angle_atom_site_label_2
_geom_angle_atom_site_label_3
_geom_angle
N1 Au1 P1 175.76(11)
C8 P1 Au1 107.68(14)
C8 P1 C12 113.81(19)
C12 P1 Au1 107.78(14)
C16 P1 Au1 113.40(14)
C16 P1 C8 106.92(19)
C16 P1 C12 107.39(19)
C4 O7 C7 117.1(4)
C1 N1 Au1 113.3(3)
C2 C1 N1 121.7(4)
C2 C1 C6 119.9(4)
C6 C1 N1 118.4(4)
C1 C2 C3 120.2(4)
C4 C3 C2 119.6(4)
O7 C4 C3 124.4(4)
O7 C4 C5 115.4(4)
C3 C4 C5 120.2(4)
C6 C5 C4 119.8(4)
C5 C6 C1 120.4(4)
C9 C8 P1 115.4(3)
C10 C8 P1 108.1(3)
C10 C8 C9 110.0(3)
C10 C8 C11 109.4(4)
C11 C8 P1 105.7(3)
C11 C8 C9 108.0(4)
C13 C12 P1 115.9(3)
C13 C12 C14 109.1(4)
C14 C12 P1 107.2(3)
C15 C12 P1 108.8(3)
C15 C12 C13 108.0(4)
C15 C12 C14 107.5(4)
C17 C16 P1 118.5(3)
C17 C16 C21 118.7(4)
C21 C16 P1 122.7(3)
C18 C17 C16 122.0(4)
C17 C18 C19 119.1(4)
C20 C19 C18 119.6(4)
C19 C20 C21 121.5(4)
C16 C21 C22 126.3(4)
C20 C21 C16 119.1(4)
C20 C21 C22 114.6(4)
C23 C22 C21 119.8(4)
C27 C22 C21 121.1(4)
C27 C22 C23 118.9(4)
C24 C23 C22 120.4(4)
C25 C24 C23 120.8(4)
C24 C25 C26 119.0(4)
C27 C26 C25 120.3(4)
C26 C27 C22 120.7(4)
F2 Sb1 F1 91.16(13)
F2 Sb1 F5 178.90(13)
F2 Sb1 F6 90.62(13)
F3 Sb1 F1 89.53(13)
F3 Sb1 F2 90.27(13)
F3 Sb1 F5 89.88(12)
F3 Sb1 F6 177.90(13)
F4 Sb1 F1 177.42(13)
F4 Sb1 F2 91.28(14)
F4 Sb1 F3 91.28(13)
F4 Sb1 F5 89.81(13)
F4 Sb1 F6 90.59(13)
F5 Sb1 F1 87.75(13)
F6 Sb1 F1 88.56(13)
F6 Sb1 F5 89.19(12)

loop_
_geom_bond_atom_site_label_1
_geom_bond_atom_site_label_2
_geom_bond_distance
Au1 P1 2.2565(10)
Au1 N1 2.116(4)
P1 C8 1.881(4)
P1 C12 1.883(4)
P1 C16 1.832(4)
O7 C4 1.370(5)
O7 C7 1.428(6)
N1 C1 1.454(5)
C1 C2 1.380(5)
C1 C6 1.391(6)
C2 C3 1.398(6)
C3 C4 1.382(6)
C4 C5 1.395(6)
C5 C6 1.379(6)
C8 C9 1.536(6)
C8 C10 1.531(6)
C8 C11 1.535(6)
C12 C13 1.541(6)
C12 C14 1.552(6)
C12 C15 1.530(6)
C16 C17 1.402(6)
C16 C21 1.403(6)
C17 C18 1.389(6)
C18 C19 1.394(7)
C19 C20 1.390(6)
C20 C21 1.403(6)
C21 C22 1.500(6)
C22 C23 1.398(6)
C22 C27 1.393(6)
C23 C24 1.396(6)
C24 C25 1.378(6)
C25 C26 1.407(6)
C26 C27 1.387(6)
Sb1 F1 1.891(3)
Sb1 F2 1.868(3)
Sb1 F3 1.868(3)
Sb1 F4 1.867(3)
Sb1 F5 1.887(3)
Sb1 F6 1.878(3)

loop_
_geom_hbond_atom_site_label_D
_geom_hbond_atom_site_label_H
_geom_hbond_atom_site_label_A
_geom_hbond_distance_DH
_geom_hbond_distance_HA
_geom_hbond_distance_DA
_geom_hbond_angle_DHA
_geom_hbond_site_symmetry_A
N1 H1 F1 0.88 2.29 3.054(5) 145.1 4_475
N1 H1 F5 0.88 2.36 3.006(5) 130.0 4_475
